data_1554654
loop_
_publ_author_name
'Zhang, Haoke'
'Liu, Junkai'
'Du, Lili'
'Ma, Chao'
'Leung, Nelson L. C.'
'Niu, Yingli'
'Qin, Anjun'
'Sun, Jingzhi'
'Peng, Qian'
'Sung, Herman H. Y.'
'Williams, Ian D.'
'Kwok, Ryan T. K.'
'Lam, Jacky W. Y.'
'Wong, Kam Sing'
'Phillips, David Lee'
'Tang, Ben Zhong'

_publ_section_title
;
 Drawing a clear mechanistic picture for the aggregation-induced emission
 process
;
_journal_issue 6
_journal_name_full 'Materials Chemistry Frontiers'
_journal_page_first 1143
_journal_paper_doi 10.1039/C9QM00156E
_journal_volume 3
_journal_year 2019
_chemical_formula_moiety 'C20 H24'
_chemical_formula_sum 'C20 H24'
_chemical_formula_weight 264.39
_chemical_name_systematic d-DPE
_space_group_crystal_system triclinic
_space_group_IT_number 2
_space_group_name_Hall '-P 1'
_space_group_name_H-M_alt 'P -1'
_atom_sites_solution_hydrogens geom
_atom_sites_solution_primary direct
_audit_creation_date 2016-04-15
_audit_creation_method
;
Olex2 1.2
(compiled 2016.02.19 svn.r3266 for OlexSys, GUI svn.r5155)
;
_audit_update_record
;
2016-05-24 deposited with the CCDC.	2019-04-17 downloaded from the CCDC.
;
_cell_angle_alpha 96.215(15)
_cell_angle_beta 96.738(11)
_cell_angle_gamma 91.369(13)
_cell_formula_units_Z 1
_cell_length_a 4.7535(5)
_cell_length_b 6.1267(13)
_cell_length_c 13.209(2)
_cell_measurement_reflns_used 926
_cell_measurement_temperature 100.01(1)
_cell_measurement_theta_max 28.9870
_cell_measurement_theta_min 4.3230
_cell_volume 379.53(11)
_computing_cell_refinement
;
CrysAlisPro, Agilent Technologies,
Version 1.171.37.35 (release 13-08-2014 CrysAlis171 .NET)
(compiled Aug 13 2014,18:06:01)
;
_computing_data_collection
;
CrysAlisPro, Agilent Technologies,
Version 1.171.37.35 (release 13-08-2014 CrysAlis171 .NET)
(compiled Aug 13 2014,18:06:01)
;
_computing_data_reduction
;
CrysAlisPro, Agilent Technologies,
Version 1.171.37.35 (release 13-08-2014 CrysAlis171 .NET)
(compiled Aug 13 2014,18:06:01)
;
_computing_molecular_graphics 'Olex2 (Dolomanov et al., 2009)'
_computing_publication_material 'Olex2 (Dolomanov et al., 2009)'
_computing_structure_refinement 'ShelXL (Sheldrick, 2015)'
_computing_structure_solution 'ShelXS (Sheldrick, 2008)'
_diffrn_ambient_environment air
_diffrn_ambient_temperature 100.01(1)
_diffrn_detector 'CCD plate'
_diffrn_detector_area_resol_mean 10.3587
_diffrn_detector_type Atlas
_diffrn_measured_fraction_theta_full 0.943
_diffrn_measured_fraction_theta_max 0.943
_diffrn_measurement_details
;
#__ type_ start__ end____ width___ exp.time_
  1 omega    6.00   82.30   0.7000   35.0000
omega____ theta____ kappa____ phi______ frames
    -       15.8574   57.0000 -120.0000 109

#__ type_ start__ end____ width___ exp.time_
  2 omega  -43.00   48.00   0.7000   35.0000
omega____ theta____ kappa____ phi______ frames
    -       15.8574  -57.0000  -30.0000 130

#__ type_ start__ end____ width___ exp.time_
  3 omega  -57.00   47.30   0.7000   35.0000
omega____ theta____ kappa____ phi______ frames
    -       15.8574  -57.0000   90.0000 149
;
_diffrn_measurement_device 'kappa diffractometer'
_diffrn_measurement_device_type 'SuperNova, Dual, Mo at zero, Atlas'
_diffrn_measurement_method '\w scans'
_diffrn_orient_matrix_UB_11 -0.0738826000
_diffrn_orient_matrix_UB_12 -0.0507969000
_diffrn_orient_matrix_UB_13 -0.0467002000
_diffrn_orient_matrix_UB_21 0.0004439000
_diffrn_orient_matrix_UB_22 -0.1022504000
_diffrn_orient_matrix_UB_23 0.0205744000
_diffrn_orient_matrix_UB_31 -0.1309511000
_diffrn_orient_matrix_UB_32 0.0233541000
_diffrn_orient_matrix_UB_33 0.0188798000
_diffrn_radiation_monochromator mirror
_diffrn_radiation_probe x-ray
_diffrn_radiation_type MoK\a
_diffrn_radiation_wavelength 0.71073
_diffrn_reflns_av_R_equivalents 0.0337
_diffrn_reflns_av_unetI/netI 0.0622
_diffrn_reflns_limit_h_max 5
_diffrn_reflns_limit_h_min -5
_diffrn_reflns_limit_k_max 6
_diffrn_reflns_limit_k_min -7
_diffrn_reflns_limit_l_max 16
_diffrn_reflns_limit_l_min -16
_diffrn_reflns_number 2089
_diffrn_reflns_theta_full 25.000
_diffrn_reflns_theta_max 25.998
_diffrn_reflns_theta_min 3.532
_diffrn_source 'SuperNova (Mo) X-ray Source'
_diffrn_source_current 0.80
_diffrn_source_power 0.040
_diffrn_source_target Mo
_diffrn_source_voltage 50
_exptl_absorpt_coefficient_mu 0.065
_exptl_absorpt_correction_T_max 1.00000
_exptl_absorpt_correction_T_min 0.86527
_exptl_absorpt_correction_type multi-scan
_exptl_absorpt_process_details
;
CrysAlisPro, Agilent Technologies,
Version 1.171.37.35 (release 13-08-2014 CrysAlis171 .NET)
(compiled Aug 13 2014,18:06:01)
Empirical absorption correction using spherical harmonics,
 implemented in SCALE3 ABSPACK scaling algorithm.
;
_exptl_crystal_colour colourless
_exptl_crystal_colour_primary colourless
_exptl_crystal_density_diffrn 1.157
_exptl_crystal_density_method 'not measured'
_exptl_crystal_description needle
_exptl_crystal_F_000 144
_exptl_crystal_preparation Luminescent
_exptl_crystal_recrystallization_method 'Vapour deposition'
_exptl_crystal_size_max 0.25
_exptl_crystal_size_mid 0.06
_exptl_crystal_size_min 0.03
_refine_diff_density_max 0.188
_refine_diff_density_min -0.192
_refine_diff_density_rms 0.045
_refine_ls_extinction_method none
_refine_ls_goodness_of_fit_ref 1.002
_refine_ls_hydrogen_treatment constr
_refine_ls_matrix_type full
_refine_ls_number_parameters 94
_refine_ls_number_reflns 1410
_refine_ls_number_restraints 0
_refine_ls_restrained_S_all 1.002
_refine_ls_R_factor_all 0.0868
_refine_ls_R_factor_gt 0.0581
_refine_ls_shift/su_max 0.000
_refine_ls_shift/su_mean 0.000
_refine_ls_structure_factor_coef Fsqd
_refine_ls_weighting_details 'w=1/[\s^2^(Fo^2^)+(0.0680P)^2^] where P=(Fo^2^+2Fc^2^)/3'
_refine_ls_weighting_scheme calc
_refine_ls_wR_factor_gt 0.1305
_refine_ls_wR_factor_ref 0.1498
_reflns_Friedel_coverage 0.000
_reflns_number_gt 978
_reflns_number_total 1410
_reflns_threshold_expression 'I > 2\s(I)'
_cod_data_source_file c9qm00156e2.cif
_cod_data_source_block haoke5molt
_cod_original_cell_volume 379.54(11)
_cod_database_code 1554654
_chemical_oxdiff_formula 'ph2 Me6 C2 H2'
_shelx_space_group_comment
;
The symmetry employed for this shelxl refinement is uniquely defined
by the following loop, which should always be used as a source of
symmetry information in preference to the above space-group names.
They are only intended as comments.
;
_reflns_odcompleteness_completeness 98.92
_reflns_odcompleteness_iscentric 1
_reflns_odcompleteness_theta 27.04
_olex2_refinement_description
;
1. Fixed Uiso
 At 1.2 times of:
  All C(H) groups
 At 1.5 times of:
  All C(H,H,H) groups
2.a Aromatic/amide H refined with riding coordinates:
 C3(H3), C6(H6), C10(H10)
2.b Idealised Me refined as rotating group:
 C7(H7A,H7B,H7C), C8(H8A,H8B,H8C), C9(H9A,H9B,H9C)
;
_shelx_shelxl_version_number 2014/7
_olex2_date_sample_data_collection 2016-04-12
_olex2_submission_special_instructions 'No special instructions were received'

loop_
_space_group_symop_operation_xyz
'x, y, z'
'-x, -y, -z'

loop_
_atom_site_label
_atom_site_type_symbol
_atom_site_fract_x
_atom_site_fract_y
_atom_site_fract_z
_atom_site_U_iso_or_equiv
_atom_site_adp_type
_atom_site_occupancy
_atom_site_site_symmetry_order
_atom_site_calc_flag
_atom_site_refinement_flags_posn
C1 C 0.4957(3) 0.1129(3) 0.36856(13) 0.0161(4) Uani 1 1 d .
C2 C 0.3945(3) 0.3032(3) 0.32745(13) 0.0167(4) Uani 1 1 d .
C3 C 0.4786(3) 0.3495(3) 0.23395(13) 0.0170(4) Uani 1 1 d .
H3 H 0.4146 0.4796 0.2069 0.020 Uiso 1 1 calc R
C4 C 0.6511(3) 0.2151(3) 0.17856(13) 0.0179(4) Uani 1 1 d .
C5 C 0.7468(3) 0.0222(3) 0.21863(13) 0.0162(4) Uani 1 1 d .
C6 C 0.6662(3) -0.0238(3) 0.31190(13) 0.0171(4) Uani 1 1 d .
H6 H 0.7298 -0.1543 0.3386 0.020 Uiso 1 1 calc R
C7 C 0.2038(3) 0.4556(3) 0.38224(13) 0.0198(5) Uani 1 1 d .
H7A H 0.1877 0.5915 0.3494 0.030 Uiso 1 1 calc GR
H7B H 0.2840 0.4901 0.4542 0.030 Uiso 1 1 calc GR
H7C H 0.0155 0.3845 0.3788 0.030 Uiso 1 1 calc GR
C8 C 0.7360(3) 0.2738(3) 0.07889(13) 0.0226(5) Uani 1 1 d .
H8A H 0.6504 0.4119 0.0629 0.034 Uiso 1 1 calc GR
H8B H 0.6701 0.1567 0.0241 0.034 Uiso 1 1 calc GR
H8C H 0.9429 0.2913 0.0845 0.034 Uiso 1 1 calc GR
C9 C 0.9321(3) -0.1297(3) 0.16188(13) 0.0211(5) Uani 1 1 d .
H9A H 1.1169 -0.0562 0.1608 0.032 Uiso 1 1 calc GR
H9B H 0.8425 -0.1694 0.0914 0.032 Uiso 1 1 calc GR
H9C H 0.9581 -0.2629 0.1964 0.032 Uiso 1 1 calc GR
C10 C 0.4226(3) 0.0586(3) 0.46826(13) 0.0175(4) Uani 1 1 d .
H10 H 0.2499 0.1118 0.4892 0.021 Uiso 1 1 calc R

loop_
_atom_site_aniso_label
_atom_site_aniso_U_11
_atom_site_aniso_U_22
_atom_site_aniso_U_33
_atom_site_aniso_U_23
_atom_site_aniso_U_13
_atom_site_aniso_U_12
C1 0.0146(8) 0.0173(10) 0.0156(9) 0.0010(7) 0.0003(6) -0.0015(6)
C2 0.0131(7) 0.0158(10) 0.0197(9) -0.0004(8) -0.0015(6) -0.0011(6)
C3 0.0169(8) 0.0147(10) 0.0190(9) 0.0056(8) -0.0028(7) -0.0011(6)
C4 0.0155(8) 0.0212(10) 0.0164(9) 0.0015(8) 0.0006(6) -0.0037(6)
C5 0.0133(7) 0.0183(10) 0.0163(9) 0.0001(7) 0.0007(6) -0.0018(6)
C6 0.0171(8) 0.0127(10) 0.0211(10) 0.0028(8) 0.0001(7) 0.0016(6)
C7 0.0208(8) 0.0161(10) 0.0218(10) 0.0008(8) 0.0001(7) 0.0034(7)
C8 0.0275(9) 0.0220(11) 0.0182(10) 0.0033(8) 0.0022(7) -0.0020(7)
C9 0.0222(8) 0.0211(11) 0.0198(10) 0.0013(8) 0.0027(7) 0.0011(7)
C10 0.0177(8) 0.0149(10) 0.0202(10) 0.0010(8) 0.0046(7) -0.0011(6)

loop_
_atom_type_symbol
_atom_type_description
_atom_type_scat_dispersion_real
_atom_type_scat_dispersion_imag
_atom_type_scat_source
C C 0.0033 0.0016 'International Tables Vol C Tables 4.2.6.8 and 6.1.1.4'
H H 0.0000 0.0000 'International Tables Vol C Tables 4.2.6.8 and 6.1.1.4'

loop_
_geom_angle_atom_site_label_1
_geom_angle_atom_site_label_2
_geom_angle_atom_site_label_3
_geom_angle
_geom_angle_site_symmetry_1
C2 C1 C10 120.86(15) .
C6 C1 C2 118.37(16) .
C6 C1 C10 120.77(16) .
C1 C2 C7 121.68(16) .
C3 C2 C1 118.16(15) .
C3 C2 C7 120.16(16) .
C4 C3 C2 123.30(16) .
C3 C4 C5 118.47(16) .
C3 C4 C8 120.96(16) .
C5 C4 C8 120.57(16) .
C4 C5 C9 120.78(16) .
C6 C5 C4 118.52(16) .
C6 C5 C9 120.70(16) .
C5 C6 C1 123.14(16) .
C10 C10 C1 125.63(18) 2_656

loop_
_geom_bond_atom_site_label_1
_geom_bond_atom_site_label_2
_geom_bond_distance
_geom_bond_site_symmetry_2
C1 C2 1.410(2) .
C1 C6 1.399(2) .
C1 C10 1.471(2) .
C2 C3 1.397(2) .
C2 C7 1.505(2) .
C3 C4 1.389(2) .
C4 C5 1.410(2) .
C4 C8 1.499(2) .
C5 C6 1.387(2) .
C5 C9 1.499(2) .
C10 C10 1.331(3) 2_656
